data_4350750
loop_
_publ_author_name
'Kalaivani, P.'
'Prabhakaran, R.'
'Vaishnavi, E.'
'Rueffer, T.'
'Lang, H.'
'Poornima, P.'
'Renganathan, R.'
'Vijaya Padma, V.'
'Natarajan, K.'

_publ_section_title
;
 Synthesis, structure, DNA/protein binding and in vitro cytotoxicity of
 new ruthenium metallates
;
_journal_issue 4
_journal_name_full 'Inorganic Chemistry Frontiers'
_journal_page_first 311
_journal_paper_doi 10.1039/c3qi00070b
_journal_volume 1
_journal_year 2014
_chemical_formula_sum 'C46 H39 N3 O2 P2 Ru S'
_chemical_formula_weight 860.87
_space_group_IT_number 14
_space_group_name_Hall '-P 2yn'
_space_group_name_H-M_alt 'P 1 21/n 1'
_symmetry_cell_setting monoclinic
_symmetry_space_group_name_H-M 'P 1 21/n 1'
_atom_sites_solution_hydrogens geom
_atom_sites_solution_primary direct
_atom_sites_solution_secondary difmap
_audit_creation_method SHELXL-97
_cell_angle_alpha 90.00
_cell_angle_beta 103.194(4)
_cell_angle_gamma 90.00
_cell_formula_units_Z 4
_cell_length_a 14.2779(5)
_cell_length_b 18.0273(6)
_cell_length_c 15.6331(6)
_cell_measurement_reflns_used 10591
_cell_measurement_temperature 110
_cell_measurement_theta_max 28.6436
_cell_measurement_theta_min 2.9306
_cell_volume 3917.6(3)
_computing_cell_refinement
;
CrysAlisPro, Oxford Diffraction Ltd.,
Version 1.171.33.46 (release 27-08-2009 CrysAlis171 .NET)
(compiled Aug 27 2009,17:19:36)
;
_computing_data_collection
;
CrysAlisPro, Oxford Diffraction Ltd.,
Version 1.171.33.46 (release 27-08-2009 CrysAlis171 .NET)
(compiled Aug 27 2009,17:19:36)
;
_computing_data_reduction
;
CrysAlisPro, Oxford Diffraction Ltd.,
Version 1.171.33.46 (release 27-08-2009 CrysAlis171 .NET)
(compiled Aug 27 2009,17:19:36)
;
_computing_structure_refinement 'SHELXL-97 (Sheldrick, 1997)'
_computing_structure_solution 'SHELXS-97 (Sheldrick, 1997)'
_diffrn_ambient_temperature 110
_diffrn_measured_fraction_theta_full 0.994
_diffrn_measured_fraction_theta_max 0.994
_diffrn_measurement_device_type 'oxford gemini s'
_diffrn_measurement_method '\w scans'
_diffrn_radiation_monochromator graphite
_diffrn_radiation_source 'fine-focus sealed tube'
_diffrn_radiation_type MoK\a
_diffrn_radiation_wavelength 0.71073
_diffrn_reflns_av_R_equivalents 0.0307
_diffrn_reflns_av_sigmaI/netI 0.0455
_diffrn_reflns_limit_h_max 17
_diffrn_reflns_limit_h_min -16
_diffrn_reflns_limit_k_max 19
_diffrn_reflns_limit_k_min -22
_diffrn_reflns_limit_l_max 19
_diffrn_reflns_limit_l_min -19
_diffrn_reflns_number 20554
_diffrn_reflns_theta_full 26.00
_diffrn_reflns_theta_max 26.00
_diffrn_reflns_theta_min 3.14
_diffrn_standards_decay_% 0
_diffrn_standards_interval_count 50
_diffrn_standards_interval_time 5
_diffrn_standards_number 2
_exptl_absorpt_coefficient_mu 0.579
_exptl_absorpt_correction_T_max 1.00000
_exptl_absorpt_correction_T_min 0.85018
_exptl_absorpt_correction_type multi-scan
_exptl_absorpt_process_details
;
CrysAlisPro, Oxford Diffraction Ltd.,
Version 1.171.33.46 (release 27-08-2009 CrysAlis171 .NET)
(compiled Aug 27 2009,17:19:36)
Empirical absorption correction using spherical harmonics,
implemented in SCALE3 ABSPACK scaling algorithm.
;
_exptl_crystal_colour orange
_exptl_crystal_density_diffrn 1.460
_exptl_crystal_density_method 'not measured'
_exptl_crystal_description block
_exptl_crystal_F_000 1768
_exptl_crystal_size_max 0.3
_exptl_crystal_size_mid 0.3
_exptl_crystal_size_min 0.2
_refine_diff_density_max 0.663
_refine_diff_density_min -0.427
_refine_diff_density_rms 0.060
_refine_ls_extinction_method none
_refine_ls_goodness_of_fit_ref 0.920
_refine_ls_hydrogen_treatment mixed
_refine_ls_matrix_type full
_refine_ls_number_parameters 500
_refine_ls_number_reflns 7648
_refine_ls_number_restraints 0
_refine_ls_restrained_S_all 0.920
_refine_ls_R_factor_all 0.0416
_refine_ls_R_factor_gt 0.0282
_refine_ls_shift/su_max 0.002
_refine_ls_shift/su_mean 0.000
_refine_ls_structure_factor_coef Fsqd
_refine_ls_weighting_details 'calc w=1/[\s^2^(Fo^2^)+(0.0348P)^2^+0.0000P] where P=(Fo^2^+2Fc^2^)/3'
_refine_ls_weighting_scheme calc
_refine_ls_wR_factor_gt 0.0633
_refine_ls_wR_factor_ref 0.0652
_reflns_number_gt 5831
_reflns_number_total 7648
_reflns_threshold_expression >2sigma(I)
_cod_data_source_file c3qi00070b.txt
_cod_data_source_block rl2-2
_cod_original_cell_volume 3917.6(2)
_cod_original_sg_symbol_H-M P2(1)/n
_cod_database_code 4350750

loop_
_symmetry_equiv_pos_as_xyz
'x, y, z'
'-x+1/2, y+1/2, -z+1/2'
'-x, -y, -z'
'x-1/2, -y-1/2, z-1/2'

loop_
_atom_site_label
_atom_site_type_symbol
_atom_site_fract_x
_atom_site_fract_y
_atom_site_fract_z
_atom_site_U_iso_or_equiv
_atom_site_adp_type
_atom_site_occupancy
_atom_site_symmetry_multiplicity
_atom_site_calc_flag
_atom_site_refinement_flags
C1 C 0.72999(14) 0.16294(11) 0.15385(14) 0.0194(5) Uani 1 1 d .
C2 C 0.72388(16) 0.11390(13) 0.22108(16) 0.0280(5) Uani 1 1 d .
H2 H 0.7604 0.1220 0.2776 0.034 Uiso 1 1 calc R
C3 C 0.66311(17) 0.05289(13) 0.20356(18) 0.0333(6) Uani 1 1 d .
H3 H 0.6599 0.0199 0.2485 0.040 Uiso 1 1 calc R
C4 C 0.60792(17) 0.04081(12) 0.12096(18) 0.0316(6) Uani 1 1 d .
H4 H 0.5674 -0.0002 0.1101 0.038 Uiso 1 1 calc R
C5 C 0.61226(16) 0.08929(13) 0.05387(17) 0.0290(6) Uani 1 1 d .
H5 H 0.5741 0.0815 -0.0021 0.035 Uiso 1 1 calc R
C6 C 0.67383(15) 0.14990(12) 0.07023(15) 0.0227(5) Uani 1 1 d .
H6 H 0.6775 0.1821 0.0247 0.027 Uiso 1 1 calc R
C7 C 0.71707(15) 0.32087(11) 0.15520(13) 0.0184(5) Uani 1 1 d .
C8 C 0.62628(15) 0.30823(12) 0.17138(14) 0.0222(5) Uani 1 1 d .
H8 H 0.6108 0.2614 0.1890 0.027 Uiso 1 1 calc R
C9 C 0.55910(16) 0.36462(13) 0.16148(15) 0.0270(5) Uani 1 1 d .
H9 H 0.4985 0.3554 0.1716 0.032 Uiso 1 1 calc R
C10 C 0.58171(17) 0.43469(13) 0.13667(15) 0.0287(6) Uani 1 1 d .
H10 H 0.5365 0.4727 0.1301 0.034 Uiso 1 1 calc R
C11 C 0.67167(17) 0.44790(13) 0.12175(15) 0.0285(6) Uani 1 1 d .
H11 H 0.6874 0.4953 0.1061 0.034 Uiso 1 1 calc R
C12 C 0.73904(16) 0.39137(12) 0.12986(14) 0.0229(5) Uani 1 1 d .
H12 H 0.7990 0.4007 0.1183 0.027 Uiso 1 1 calc R
C13 C 0.86315(14) 0.24780(12) 0.28555(14) 0.0194(5) Uani 1 1 d .
C14 C 0.85216(15) 0.30814(13) 0.33817(15) 0.0257(5) Uani 1 1 d .
H14 H 0.8127 0.3474 0.3140 0.031 Uiso 1 1 calc R
C15 C 0.89918(17) 0.31027(14) 0.42591(16) 0.0323(6) Uani 1 1 d .
H15 H 0.8907 0.3506 0.4604 0.039 Uiso 1 1 calc R
C16 C 0.95835(17) 0.25282(15) 0.46210(15) 0.0340(6) Uani 1 1 d .
H16 H 0.9904 0.2546 0.5210 0.041 Uiso 1 1 calc R
C17 C 0.97038(16) 0.19262(14) 0.41142(15) 0.0300(6) Uani 1 1 d .
H17 H 1.0100 0.1536 0.4362 0.036 Uiso 1 1 calc R
C18 C 0.92352(15) 0.19011(13) 0.32357(15) 0.0244(5) Uani 1 1 d .
H18 H 0.9324 0.1495 0.2896 0.029 Uiso 1 1 calc R
C19 C 1.10573(15) 0.18757(11) -0.02564(15) 0.0201(5) Uani 1 1 d .
C20 C 1.16628(15) 0.16186(12) 0.05043(15) 0.0236(5) Uani 1 1 d .
H20 H 1.1697 0.1869 0.1031 0.028 Uiso 1 1 calc R
C21 C 1.22211(16) 0.09890(12) 0.04906(16) 0.0273(6) Uani 1 1 d .
H21 H 1.2615 0.0815 0.1009 0.033 Uiso 1 1 calc R
C22 C 1.21938(17) 0.06229(13) -0.02852(17) 0.0314(6) Uani 1 1 d .
H22 H 1.2557 0.0195 -0.0290 0.038 Uiso 1 1 calc R
C23 C 1.16251(16) 0.08922(12) -0.10584(16) 0.0288(6) Uani 1 1 d .
H23 H 1.1625 0.0658 -0.1589 0.035 Uiso 1 1 calc R
C24 C 1.10539(16) 0.15119(12) -0.10427(15) 0.0253(5) Uani 1 1 d .
H24 H 1.0664 0.1686 -0.1563 0.030 Uiso 1 1 calc R
C25 C 1.11594(15) 0.34417(12) 0.00261(14) 0.0216(5) Uani 1 1 d .
C26 C 1.21317(16) 0.33427(13) 0.00274(16) 0.0304(6) Uani 1 1 d .
H26 H 1.2348 0.2885 -0.0122 0.037 Uiso 1 1 calc R
C27 C 1.27733(18) 0.39262(14) 0.02516(18) 0.0398(7) Uani 1 1 d .
H27 H 1.3420 0.3856 0.0257 0.048 Uiso 1 1 calc R
C28 C 1.24621(19) 0.46066(15) 0.04663(18) 0.0421(7) Uani 1 1 d .
H28 H 1.2899 0.4993 0.0626 0.051 Uiso 1 1 calc R
C29 C 1.1509(2) 0.47176(14) 0.04456(18) 0.0416(7) Uani 1 1 d .
H29 H 1.1297 0.5182 0.0579 0.050 Uiso 1 1 calc R
C30 C 1.08572(17) 0.41387(12) 0.02257(16) 0.0309(6) Uani 1 1 d .
H30 H 1.0211 0.4219 0.0212 0.037 Uiso 1 1 calc R
C31 C 0.96966(15) 0.28014(12) -0.13604(14) 0.0192(5) Uani 1 1 d .
C32 C 0.89158(15) 0.23413(12) -0.17230(15) 0.0225(5) Uani 1 1 d .
H32 H 0.8670 0.2024 -0.1359 0.027 Uiso 1 1 calc R
C33 C 0.85058(16) 0.23516(13) -0.26125(15) 0.0268(5) Uani 1 1 d .
H33 H 0.7990 0.2041 -0.2846 0.032 Uiso 1 1 calc R
C34 C 0.88674(16) 0.28281(14) -0.31580(15) 0.0291(6) Uani 1 1 d .
H34 H 0.8599 0.2835 -0.3759 0.035 Uiso 1 1 calc R
C35 C 0.96239(16) 0.32889(13) -0.28051(15) 0.0271(5) Uani 1 1 d .
H35 H 0.9860 0.3611 -0.3170 0.033 Uiso 1 1 calc R
C36 C 1.00406(16) 0.32801(12) -0.19126(15) 0.0233(5) Uani 1 1 d .
H36 H 1.0552 0.3596 -0.1684 0.028 Uiso 1 1 calc R
C37 C 0.81885(16) 0.29591(12) -0.01175(14) 0.0200(5) Uani 1 1 d .
C38 C 0.98883(15) 0.09559(12) 0.11135(15) 0.0220(5) Uani 1 1 d .
C39 C 1.07837(18) -0.01527(12) 0.17560(17) 0.0340(6) Uani 1 1 d .
H39A H 1.0825 -0.0665 0.1603 0.051 Uiso 1 1 calc R
H39B H 1.0577 -0.0117 0.2297 0.051 Uiso 1 1 calc R
H39C H 1.1404 0.0076 0.1825 0.051 Uiso 1 1 calc R
C40 C 1.08130(15) 0.24525(11) 0.23607(14) 0.0208(5) Uani 1 1 d .
H40 H 1.1253 0.2172 0.2762 0.025 Uiso 1 1 calc R
C41 C 1.08321(15) 0.32387(11) 0.25076(14) 0.0199(5) Uani 1 1 d .
C42 C 1.15411(15) 0.34964(12) 0.32267(14) 0.0238(5) Uani 1 1 d .
H42 H 1.1940 0.3152 0.3575 0.029 Uiso 1 1 calc R
C43 C 1.16663(16) 0.42345(13) 0.34336(16) 0.0291(6) Uani 1 1 d .
H43 H 1.2147 0.4391 0.3906 0.035 Uiso 1 1 calc R
C44 C 1.10559(16) 0.47416(13) 0.29177(16) 0.0314(6) Uani 1 1 d .
H44 H 1.1130 0.5245 0.3048 0.038 Uiso 1 1 calc R
C45 C 1.03474(16) 0.45166(12) 0.22208(16) 0.0268(5) Uani 1 1 d .
H45 H 0.9948 0.4871 0.1890 0.032 Uiso 1 1 calc R
C46 C 1.02070(15) 0.37594(12) 0.19896(15) 0.0209(5) Uani 1 1 d .
N1 N 1.02507(12) 0.20901(9) 0.17301(12) 0.0188(4) Uani 1 1 d .
N2 N 1.00945(15) 0.02235(10) 0.10631(14) 0.0287(5) Uani 1 1 d .
N3 N 1.04126(13) 0.13240(9) 0.17747(12) 0.0217(4) Uani 1 1 d .
O1 O 0.75710(11) 0.32037(9) -0.06362(10) 0.0282(4) Uani 1 1 d .
O2 O 0.95174(10) 0.36044(8) 0.13123(10) 0.0217(3) Uani 1 1 d .
Ru1 Ru 0.917656(12) 0.256137(9) 0.074877(11) 0.01534(6) Uani 1 1 d .
P1 P 0.80681(4) 0.24590(3) 0.16832(3) 0.01645(12) Uani 1 1 d .
P2 P 1.02866(4) 0.26802(3) -0.02004(4) 0.01722(12) Uani 1 1 d .
S1 S 0.89677(4) 0.13149(3) 0.02853(4) 0.02157(13) Uani 1 1 d .
H2N H 0.9667(17) -0.0017(13) 0.0652(16) 0.036(7) Uiso 1 1 d .

loop_
_atom_site_aniso_label
_atom_site_aniso_U_11
_atom_site_aniso_U_22
_atom_site_aniso_U_33
_atom_site_aniso_U_23
_atom_site_aniso_U_13
_atom_site_aniso_U_12
C1 0.0140(11) 0.0204(11) 0.0251(12) -0.0004(9) 0.0071(10) 0.0008(9)
C2 0.0201(12) 0.0331(13) 0.0304(14) 0.0079(11) 0.0048(11) -0.0022(10)
C3 0.0245(13) 0.0261(13) 0.0516(18) 0.0130(12) 0.0132(13) -0.0006(10)
C4 0.0215(13) 0.0216(13) 0.0553(18) -0.0065(12) 0.0166(13) -0.0052(10)
C5 0.0199(12) 0.0339(14) 0.0344(15) -0.0123(11) 0.0086(11) -0.0032(10)
C6 0.0205(12) 0.0257(12) 0.0236(13) -0.0023(10) 0.0086(10) -0.0013(9)
C7 0.0193(12) 0.0234(11) 0.0124(11) -0.0020(9) 0.0033(9) -0.0008(9)
C8 0.0218(12) 0.0260(12) 0.0199(12) 0.0012(9) 0.0071(10) -0.0028(10)
C9 0.0200(12) 0.0343(14) 0.0288(14) -0.0019(11) 0.0097(11) 0.0016(10)
C10 0.0292(14) 0.0315(14) 0.0269(14) -0.0003(10) 0.0093(12) 0.0093(11)
C11 0.0333(14) 0.0242(12) 0.0301(14) 0.0007(10) 0.0116(12) 0.0007(10)
C12 0.0214(12) 0.0247(12) 0.0233(13) -0.0011(10) 0.0069(10) -0.0018(10)
C13 0.0123(10) 0.0304(12) 0.0163(11) 0.0002(10) 0.0048(9) -0.0039(9)
C14 0.0190(12) 0.0364(14) 0.0217(13) -0.0024(10) 0.0044(11) -0.0007(10)
C15 0.0265(14) 0.0491(16) 0.0211(13) -0.0077(12) 0.0048(11) -0.0009(12)
C16 0.0250(13) 0.0605(18) 0.0158(12) 0.0030(12) 0.0030(10) -0.0039(12)
C17 0.0226(13) 0.0437(15) 0.0238(13) 0.0131(11) 0.0050(11) 0.0029(11)
C18 0.0208(12) 0.0327(13) 0.0208(13) 0.0042(10) 0.0071(10) -0.0012(10)
C19 0.0160(11) 0.0211(11) 0.0244(13) 0.0046(9) 0.0071(10) 0.0000(9)
C20 0.0214(12) 0.0263(12) 0.0246(13) 0.0029(10) 0.0082(11) -0.0002(10)
C21 0.0206(12) 0.0283(13) 0.0337(15) 0.0121(11) 0.0077(11) 0.0056(10)
C22 0.0269(13) 0.0247(13) 0.0460(17) 0.0065(11) 0.0150(13) 0.0068(10)
C23 0.0299(14) 0.0251(12) 0.0352(15) -0.0009(11) 0.0153(12) 0.0032(10)
C24 0.0227(12) 0.0265(13) 0.0272(13) 0.0032(10) 0.0064(11) 0.0039(10)
C25 0.0222(12) 0.0232(12) 0.0208(12) 0.0049(9) 0.0075(10) -0.0015(9)
C26 0.0219(13) 0.0306(13) 0.0391(15) 0.0081(11) 0.0077(12) -0.0002(10)
C27 0.0250(14) 0.0400(16) 0.0539(19) 0.0117(13) 0.0081(13) -0.0068(12)
C28 0.0384(16) 0.0405(16) 0.0484(18) 0.0026(13) 0.0118(14) -0.0181(13)
C29 0.0515(18) 0.0252(14) 0.0566(19) -0.0031(12) 0.0300(16) -0.0092(12)
C30 0.0283(14) 0.0263(13) 0.0421(16) 0.0014(11) 0.0166(12) -0.0024(10)
C31 0.0171(11) 0.0221(11) 0.0192(12) 0.0023(9) 0.0059(10) 0.0079(9)
C32 0.0210(12) 0.0263(12) 0.0219(12) 0.0036(10) 0.0087(10) 0.0023(9)
C33 0.0201(12) 0.0381(14) 0.0229(12) 0.0000(11) 0.0066(10) 0.0036(10)
C34 0.0246(13) 0.0439(14) 0.0197(13) 0.0054(11) 0.0068(11) 0.0133(11)
C35 0.0281(13) 0.0329(13) 0.0235(13) 0.0104(11) 0.0124(11) 0.0083(11)
C36 0.0204(12) 0.0228(12) 0.0284(13) 0.0036(10) 0.0092(11) 0.0047(9)
C37 0.0228(12) 0.0218(12) 0.0186(12) -0.0054(9) 0.0114(11) -0.0042(10)
C38 0.0232(12) 0.0211(12) 0.0243(13) 0.0008(10) 0.0109(11) -0.0010(9)
C39 0.0414(15) 0.0199(12) 0.0405(16) 0.0038(11) 0.0092(13) 0.0037(11)
C40 0.0178(11) 0.0242(12) 0.0210(12) 0.0013(10) 0.0055(9) 0.0012(9)
C41 0.0176(11) 0.0213(11) 0.0228(12) -0.0006(9) 0.0088(10) 0.0000(9)
C42 0.0208(12) 0.0281(13) 0.0221(12) -0.0013(10) 0.0040(10) 0.0026(10)
C43 0.0232(13) 0.0326(14) 0.0297(14) -0.0076(11) 0.0021(11) -0.0041(10)
C44 0.0285(14) 0.0235(12) 0.0410(16) -0.0088(11) 0.0055(12) -0.0026(10)
C45 0.0239(13) 0.0201(12) 0.0359(15) -0.0026(10) 0.0057(11) 0.0042(10)
C46 0.0173(11) 0.0241(12) 0.0237(13) -0.0031(10) 0.0097(10) -0.0009(9)
N1 0.0180(9) 0.0205(9) 0.0193(10) 0.0012(8) 0.0071(8) -0.0006(8)
N2 0.0315(12) 0.0187(10) 0.0339(13) -0.0026(9) 0.0033(11) 0.0012(9)
N3 0.0247(10) 0.0176(9) 0.0226(11) 0.0011(8) 0.0051(9) 0.0012(8)
O1 0.0228(9) 0.0371(10) 0.0224(9) -0.0002(8) 0.0007(8) 0.0080(7)
O2 0.0181(8) 0.0203(8) 0.0261(9) -0.0022(7) 0.0037(7) -0.0017(6)
Ru1 0.01358(9) 0.01768(9) 0.01500(9) 0.00082(7) 0.00374(7) -0.00105(7)
P1 0.0143(3) 0.0200(3) 0.0155(3) 0.0002(2) 0.0041(2) -0.0019(2)
P2 0.0147(3) 0.0195(3) 0.0182(3) 0.0034(2) 0.0051(2) 0.0015(2)
S1 0.0220(3) 0.0207(3) 0.0223(3) -0.0018(2) 0.0057(2) -0.0024(2)

loop_
_atom_type_symbol
_atom_type_description
_atom_type_scat_dispersion_real
_atom_type_scat_dispersion_imag
_atom_type_scat_source
C C 0.0033 0.0016 'International Tables Vol C Tables 4.2.6.8 and 6.1.1.4'
H H 0.0000 0.0000 'International Tables Vol C Tables 4.2.6.8 and 6.1.1.4'
N N 0.0061 0.0033 'International Tables Vol C Tables 4.2.6.8 and 6.1.1.4'
O O 0.0106 0.0060 'International Tables Vol C Tables 4.2.6.8 and 6.1.1.4'
Ru Ru -1.2594 0.8363 'International Tables Vol C Tables 4.2.6.8 and 6.1.1.4'
P P 0.1023 0.0942 'International Tables Vol C Tables 4.2.6.8 and 6.1.1.4'
S S 0.1246 0.1234 'International Tables Vol C Tables 4.2.6.8 and 6.1.1.4'

loop_
_geom_angle_atom_site_label_1
_geom_angle_atom_site_label_2
_geom_angle_atom_site_label_3
_geom_angle
C6 C1 C2 118.8(2)
C6 C1 P1 116.99(16)
C2 C1 P1 124.24(18)
C3 C2 C1 119.9(2)
C3 C2 H2 120.1
C1 C2 H2 120.1
C4 C3 C2 120.8(2)
C4 C3 H3 119.6
C2 C3 H3 119.6
C3 C4 C5 120.1(2)
C3 C4 H4 120.0
C5 C4 H4 120.0
C4 C5 C6 119.7(2)
C4 C5 H5 120.1
C6 C5 H5 120.1
C1 C6 C5 120.8(2)
C1 C6 H6 119.6
C5 C6 H6 119.6
C12 C7 C8 118.8(2)
C12 C7 P1 120.47(16)
C8 C7 P1 120.78(16)
C9 C8 C7 120.6(2)
C9 C8 H8 119.7
C7 C8 H8 119.7
C10 C9 C8 120.2(2)
C10 C9 H9 119.9
C8 C9 H9 119.9
C11 C10 C9 119.5(2)
C11 C10 H10 120.3
C9 C10 H10 120.3
C10 C11 C12 120.8(2)
C10 C11 H11 119.6
C12 C11 H11 119.6
C11 C12 C7 120.1(2)
C11 C12 H12 119.9
C7 C12 H12 119.9
C14 C13 C18 118.2(2)
C14 C13 P1 121.59(17)
C18 C13 P1 120.12(16)
C15 C14 C13 120.8(2)
C15 C14 H14 119.6
C13 C14 H14 119.6
C16 C15 C14 120.1(2)
C16 C15 H15 120.0
C14 C15 H15 120.0
C15 C16 C17 120.2(2)
C15 C16 H16 119.9
C17 C16 H16 119.9
C16 C17 C18 120.1(2)
C16 C17 H17 120.0
C18 C17 H17 120.0
C17 C18 C13 120.7(2)
C17 C18 H18 119.7
C13 C18 H18 119.7
C20 C19 C24 118.5(2)
C20 C19 P2 119.25(17)
C24 C19 P2 122.23(17)
C19 C20 C21 120.6(2)
C19 C20 H20 119.7
C21 C20 H20 119.7
C22 C21 C20 120.3(2)
C22 C21 H21 119.8
C20 C21 H21 119.8
C21 C22 C23 119.8(2)
C21 C22 H22 120.1
C23 C22 H22 120.1
C22 C23 C24 119.9(2)
C22 C23 H23 120.1
C24 C23 H23 120.1
C23 C24 C19 120.8(2)
C23 C24 H24 119.6
C19 C24 H24 119.6
C30 C25 C26 118.3(2)
C30 C25 P2 119.28(16)
C26 C25 P2 122.36(17)
C27 C26 C25 120.1(2)
C27 C26 H26 119.9
C25 C26 H26 119.9
C28 C27 C26 120.5(2)
C28 C27 H27 119.7
C26 C27 H27 119.7
C29 C28 C27 120.0(2)
C29 C28 H28 120.0
C27 C28 H28 120.0
C28 C29 C30 120.2(2)
C28 C29 H29 119.9
C30 C29 H29 119.9
C25 C30 C29 120.8(2)
C25 C30 H30 119.6
C29 C30 H30 119.6
C36 C31 C32 118.6(2)
C36 C31 P2 122.86(17)
C32 C31 P2 118.30(16)
C33 C32 C31 121.0(2)
C33 C32 H32 119.5
C31 C32 H32 119.5
C32 C33 C34 119.7(2)
C32 C33 H33 120.2
C34 C33 H33 120.2
C35 C34 C33 119.7(2)
C35 C34 H34 120.2
C33 C34 H34 120.2
C34 C35 C36 121.0(2)
C34 C35 H35 119.5
C36 C35 H35 119.5
C35 C36 C31 120.1(2)
C35 C36 H36 119.9
C31 C36 H36 119.9
O1 C37 Ru1 178.58(18)
N3 C38 N2 116.5(2)
N3 C38 S1 126.55(17)
N2 C38 S1 116.99(17)
N2 C39 H39A 109.5
N2 C39 H39B 109.5
H39A C39 H39B 109.5
N2 C39 H39C 109.5
H39A C39 H39C 109.5
H39B C39 H39C 109.5
N1 C40 C41 127.2(2)
N1 C40 H40 116.4
C41 C40 H40 116.4
C42 C41 C46 118.83(19)
C42 C41 C40 115.9(2)
C46 C41 C40 125.2(2)
C43 C42 C41 122.6(2)
C43 C42 H42 118.7
C41 C42 H42 118.7
C42 C43 C44 118.1(2)
C42 C43 H43 120.9
C44 C43 H43 120.9
C45 C44 C43 121.3(2)
C45 C44 H44 119.3
C43 C44 H44 119.3
C44 C45 C46 121.7(2)
C44 C45 H45 119.2
C46 C45 H45 119.2
O2 C46 C45 116.9(2)
O2 C46 C41 125.77(19)
C45 C46 C41 117.4(2)
C40 N1 N3 113.12(18)
C40 N1 Ru1 125.27(15)
N3 N1 Ru1 121.59(13)
C38 N2 C39 121.9(2)
C38 N2 H2N 113.1(16)
C39 N2 H2N 123.1(16)
C38 N3 N1 113.74(18)
C46 O2 Ru1 126.68(13)
C37 Ru1 O2 91.43(7)
C37 Ru1 N1 178.06(8)
O2 Ru1 N1 89.72(6)
C37 Ru1 S1 97.00(6)
O2 Ru1 S1 171.56(4)
N1 Ru1 S1 81.85(5)
C37 Ru1 P1 88.67(6)
O2 Ru1 P1 86.26(4)
N1 Ru1 P1 89.85(5)
S1 Ru1 P1 93.392(19)
C37 Ru1 P2 90.77(6)
O2 Ru1 P2 93.27(4)
N1 Ru1 P2 90.72(5)
S1 Ru1 P2 87.160(19)
P1 Ru1 P2 179.26(2)
C13 P1 C1 104.64(10)
C13 P1 C7 103.53(9)
C1 P1 C7 101.72(9)
C13 P1 Ru1 114.20(6)
C1 P1 Ru1 116.54(7)
C7 P1 Ru1 114.56(7)
C31 P2 C25 103.94(10)
C31 P2 C19 101.10(10)
C25 P2 C19 102.27(10)
C31 P2 Ru1 113.66(7)
C25 P2 Ru1 117.40(7)
C19 P2 Ru1 116.36(7)
C38 S1 Ru1 95.99(7)

loop_
_geom_bond_atom_site_label_1
_geom_bond_atom_site_label_2
_geom_bond_distance
C1 C6 1.389(3)
C1 C2 1.391(3)
C1 P1 1.838(2)
C2 C3 1.389(3)
C2 H2 0.9300
C3 C4 1.368(3)
C3 H3 0.9300
C4 C5 1.377(3)
C4 H4 0.9300
C5 C6 1.389(3)
C5 H5 0.9300
C6 H6 0.9300
C7 C12 1.388(3)
C7 C8 1.395(3)
C7 P1 1.841(2)
C8 C9 1.382(3)
C8 H8 0.9300
C9 C10 1.381(3)
C9 H9 0.9300
C10 C11 1.378(3)
C10 H10 0.9300
C11 C12 1.387(3)
C11 H11 0.9300
C12 H12 0.9300
C13 C14 1.394(3)
C13 C18 1.394(3)
C13 P1 1.826(2)
C14 C15 1.383(3)
C14 H14 0.9300
C15 C16 1.374(3)
C15 H15 0.9300
C16 C17 1.377(3)
C16 H16 0.9300
C17 C18 1.384(3)
C17 H17 0.9300
C18 H18 0.9300
C19 C20 1.381(3)
C19 C24 1.392(3)
C19 P2 1.835(2)
C20 C21 1.390(3)
C20 H20 0.9300
C21 C22 1.373(3)
C21 H21 0.9300
C22 C23 1.381(3)
C22 H22 0.9300
C23 C24 1.387(3)
C23 H23 0.9300
C24 H24 0.9300
C25 C30 1.387(3)
C25 C26 1.399(3)
C25 P2 1.833(2)
C26 C27 1.386(3)
C26 H26 0.9300
C27 C28 1.372(4)
C27 H27 0.9300
C28 C29 1.369(4)
C28 H28 0.9300
C29 C30 1.388(3)
C29 H29 0.9300
C30 H30 0.9300
C31 C36 1.387(3)
C31 C32 1.401(3)
C31 P2 1.830(2)
C32 C33 1.380(3)
C32 H32 0.9300
C33 C34 1.390(3)
C33 H33 0.9300
C34 C35 1.374(3)
C34 H34 0.9300
C35 C36 1.386(3)
C35 H35 0.9300
C36 H36 0.9300
C37 O1 1.141(3)
C37 Ru1 1.862(2)
C38 N3 1.310(3)
C38 N2 1.359(3)
C38 S1 1.745(2)
C39 N2 1.454(3)
C39 H39A 0.9600
C39 H39B 0.9600
C39 H39C 0.9600
C40 N1 1.297(3)
C40 C41 1.435(3)
C40 H40 0.9300
C41 C42 1.409(3)
C41 C46 1.416(3)
C42 C43 1.371(3)
C42 H42 0.9300
C43 C44 1.387(3)
C43 H43 0.9300
C44 C45 1.368(3)
C44 H44 0.9300
C45 C46 1.415(3)
C45 H45 0.9300
C46 O2 1.301(3)
N1 N3 1.399(2)
N1 Ru1 2.0865(18)
N2 H2N 0.89(2)
O2 Ru1 2.0863(14)
Ru1 S1 2.3589(6)
Ru1 P1 2.3934(5)
Ru1 P2 2.4152(5)

loop_
_geom_torsion_atom_site_label_1
_geom_torsion_atom_site_label_2
_geom_torsion_atom_site_label_3
_geom_torsion_atom_site_label_4
_geom_torsion
C6 C1 C2 C3 0.6(3)
P1 C1 C2 C3 179.61(17)
C1 C2 C3 C4 -0.9(3)
C2 C3 C4 C5 0.1(3)
C3 C4 C5 C6 0.9(3)
C2 C1 C6 C5 0.3(3)
P1 C1 C6 C5 -178.71(16)
C4 C5 C6 C1 -1.1(3)
C12 C7 C8 C9 0.7(3)
P1 C7 C8 C9 179.99(17)
C7 C8 C9 C10 -1.0(3)
C8 C9 C10 C11 0.1(4)
C9 C10 C11 C12 1.1(4)
C10 C11 C12 C7 -1.5(3)
C8 C7 C12 C11 0.6(3)
P1 C7 C12 C11 -178.77(17)
C18 C13 C14 C15 -0.6(3)
P1 C13 C14 C15 -176.79(16)
C13 C14 C15 C16 0.6(3)
C14 C15 C16 C17 -0.6(3)
C15 C16 C17 C18 0.6(3)
C16 C17 C18 C13 -0.6(3)
C14 C13 C18 C17 0.6(3)
P1 C13 C18 C17 176.83(16)
C24 C19 C20 C21 -3.1(3)
P2 C19 C20 C21 176.87(16)
C19 C20 C21 C22 1.5(3)
C20 C21 C22 C23 1.5(3)
C21 C22 C23 C24 -2.7(3)
C22 C23 C24 C19 1.1(3)
C20 C19 C24 C23 1.8(3)
P2 C19 C24 C23 -178.13(16)
C30 C25 C26 C27 2.0(3)
P2 C25 C26 C27 -176.32(19)
C25 C26 C27 C28 -0.6(4)
C26 C27 C28 C29 -1.1(4)
C27 C28 C29 C30 1.4(4)
C26 C25 C30 C29 -1.8(4)
P2 C25 C30 C29 176.6(2)
C28 C29 C30 C25 0.1(4)
C36 C31 C32 C33 1.2(3)
P2 C31 C32 C33 -173.12(16)
C31 C32 C33 C34 -0.4(3)
C32 C33 C34 C35 -0.6(3)
C33 C34 C35 C36 0.8(3)
C34 C35 C36 C31 0.1(3)
C32 C31 C36 C35 -1.0(3)
P2 C31 C36 C35 173.02(16)
N1 C40 C41 C42 -177.7(2)
N1 C40 C41 C46 1.9(3)
C46 C41 C42 C43 -1.6(3)
C40 C41 C42 C43 178.02(19)
C41 C42 C43 C44 1.1(3)
C42 C43 C44 C45 0.0(3)
C43 C44 C45 C46 -0.4(4)
C44 C45 C46 O2 -179.6(2)
C44 C45 C46 C41 -0.2(3)
C42 C41 C46 O2 -179.53(19)
C40 C41 C46 O2 0.9(3)
C42 C41 C46 C45 1.1(3)
C40 C41 C46 C45 -178.48(19)
C41 C40 N1 N3 -179.79(19)
C41 C40 N1 Ru1 -1.3(3)
N3 C38 N2 C39 6.7(3)
S1 C38 N2 C39 -174.22(17)
N2 C38 N3 N1 172.30(17)
S1 C38 N3 N1 -6.6(3)
C40 N1 N3 C38 -176.24(18)
Ru1 N1 N3 C38 5.2(2)
C45 C46 O2 Ru1 175.72(13)
C41 C46 O2 Ru1 -3.6(3)
O1 C37 Ru1 O2 -78(8)
O1 C37 Ru1 N1 49(9)
O1 C37 Ru1 S1 102(8)
O1 C37 Ru1 P1 9(8)
O1 C37 Ru1 P2 -171(100)
C46 O2 Ru1 C37 -178.43(16)
C46 O2 Ru1 N1 3.13(16)
C46 O2 Ru1 S1 5.1(4)
C46 O2 Ru1 P1 93.00(15)
C46 O2 Ru1 P2 -87.57(15)
C40 N1 Ru1 C37 -127(2)
N3 N1 Ru1 C37 51(2)
C40 N1 Ru1 O2 -0.75(16)
N3 N1 Ru1 O2 177.58(14)
C40 N1 Ru1 S1 179.54(17)
N3 N1 Ru1 S1 -2.13(13)
C40 N1 Ru1 P1 -87.01(16)
N3 N1 Ru1 P1 91.32(14)
C40 N1 Ru1 P2 92.52(16)
N3 N1 Ru1 P2 -89.15(14)
C14 C13 P1 C1 -121.51(18)
C18 C13 P1 C1 62.39(18)
C14 C13 P1 C7 -15.33(19)
C18 C13 P1 C7 168.58(16)
C14 C13 P1 Ru1 109.90(16)
C18 C13 P1 Ru1 -66.19(18)
C6 C1 P1 C13 176.69(15)
C2 C1 P1 C13 -2.3(2)
C6 C1 P1 C7 69.17(17)
C2 C1 P1 C7 -109.81(19)
C6 C1 P1 Ru1 -56.15(17)
C2 C1 P1 Ru1 124.88(17)
C12 C7 P1 C13 95.07(18)
C8 C7 P1 C13 -84.24(18)
C12 C7 P1 C1 -156.55(18)
C8 C7 P1 C1 24.14(19)
C12 C7 P1 Ru1 -29.92(19)
C8 C7 P1 Ru1 150.76(15)
C37 Ru1 P1 C13 -153.98(10)
O2 Ru1 P1 C13 -62.45(9)
N1 Ru1 P1 C13 27.27(9)
S1 Ru1 P1 C13 109.09(8)
P2 Ru1 P1 C13 -112.6(16)
C37 Ru1 P1 C1 83.73(10)
O2 Ru1 P1 C1 175.26(9)
N1 Ru1 P1 C1 -95.02(9)
S1 Ru1 P1 C1 -13.20(8)
P2 Ru1 P1 C1 125.1(16)
C37 Ru1 P1 C7 -34.81(10)
O2 Ru1 P1 C7 56.71(8)
N1 Ru1 P1 C7 146.44(9)
S1 Ru1 P1 C7 -131.74(8)
P2 Ru1 P1 C7 6.5(17)
C36 C31 P2 C25 11.86(19)
C32 C31 P2 C25 -174.09(16)
C36 C31 P2 C19 -93.91(18)
C32 C31 P2 C19 80.14(17)
C36 C31 P2 Ru1 140.64(15)
C32 C31 P2 Ru1 -45.31(18)
C30 C25 P2 C31 83.2(2)
C26 C25 P2 C31 -98.4(2)
C30 C25 P2 C19 -171.86(18)
C26 C25 P2 C19 6.5(2)
C30 C25 P2 Ru1 -43.2(2)
C26 C25 P2 Ru1 135.13(17)
C20 C19 P2 C31 177.69(16)
C24 C19 P2 C31 -2.4(2)
C20 C19 P2 C25 70.60(18)
C24 C19 P2 C25 -109.45(18)
C20 C19 P2 Ru1 -58.70(18)
C24 C19 P2 Ru1 121.25(16)
C37 Ru1 P2 C31 -17.56(10)
O2 Ru1 P2 C31 -109.04(9)
N1 Ru1 P2 C31 161.21(9)
S1 Ru1 P2 C31 79.41(8)
P1 Ru1 P2 C31 -58.9(17)
C37 Ru1 P2 C25 104.00(10)
O2 Ru1 P2 C25 12.51(9)
N1 Ru1 P2 C25 -77.24(9)
S1 Ru1 P2 C25 -159.04(8)
P1 Ru1 P2 C25 62.7(17)
C37 Ru1 P2 C19 -134.40(10)
O2 Ru1 P2 C19 134.12(9)
N1 Ru1 P2 C19 44.36(9)
S1 Ru1 P2 C19 -37.44(8)
P1 Ru1 P2 C19 -176(58)
N3 C38 S1 Ru1 4.50(19)
N2 C38 S1 Ru1 -174.42(15)
C37 Ru1 S1 C38 -179.27(9)
O2 Ru1 S1 C38 -2.8(3)
N1 Ru1 S1 C38 -0.84(8)
P1 Ru1 S1 C38 -90.19(7)
P2 Ru1 S1 C38 90.30(7)
